data_2215477
loop_
_publ_author_name
'Nichol, Gary S.'
'Clegg, William'

_publ_section_title
;
 A second <i>C</i>2/<i>c</i> polymorph of butobarbitone
;
_journal_coeditor_code FL2163
_journal_issue 10
_journal_name_full 'Acta Crystallographica Section E'
_journal_page_first o4147
_journal_page_last o4147
_journal_paper_doi 10.1107/S1600536807045448
_journal_volume 63
_journal_year 2007
_chemical_formula_iupac 'C10 H16 N2 O3'
_chemical_formula_moiety 'C10 H16 N2 O3'
_chemical_formula_sum 'C10 H16 N2 O3'
_chemical_formula_weight 212.25
_chemical_name_common butobarbitone
_chemical_name_systematic
;
5-butyl-5-ethylbarbituric acid
;
_space_group_IT_number 15
_symmetry_cell_setting monoclinic
_symmetry_space_group_name_Hall '-C 2yc'
_symmetry_space_group_name_H-M 'C 1 2/c 1'
_atom_sites_solution_hydrogens difmap
_atom_sites_solution_primary direct
_atom_sites_solution_secondary difmap
_audit_creation_method SHELXL-97
_cell_angle_alpha 90.00
_cell_angle_beta 92.77(3)
_cell_angle_gamma 90.00
_cell_formula_units_Z 8
_cell_length_a 19.519(4)
_cell_length_b 7.6868(15)
_cell_length_c 15.117(3)
_cell_measurement_reflns_used 6280
_cell_measurement_temperature 150(2)
_cell_measurement_theta_max 27.5
_cell_measurement_theta_min 2.5
_cell_volume 2265.5(8)
_computing_cell_refinement 'EvalCCD (Duisenberg <i>et al.</i>,  2003)'
_computing_data_collection 'COLLECT (Nonius, 1998)'
_computing_data_reduction 'EvalCCD (Duisenberg <i>et al.</i>,  2003)'
_computing_molecular_graphics 'DIAMOND (Brandenburg & Putz, 2004) and MERCURY (Bruno <i>et al.</i>,  2002)'
_computing_publication_material 'SHELXTL (Sheldrick, 2001) and local programs'
_computing_structure_refinement 'SHELXTL (Sheldrick, 2001)'
_computing_structure_solution 'SHELXTL (Sheldrick, 2001)'
_diffrn_ambient_temperature 150(2)
_diffrn_measured_fraction_theta_full 0.993
_diffrn_measured_fraction_theta_max 0.993
_diffrn_measurement_device_type 'Nonius KappaCCD'
_diffrn_measurement_method '\f and \w'
_diffrn_radiation_monochromator graphite
_diffrn_radiation_source 'sealed tube'
_diffrn_radiation_type MoK\a
_diffrn_radiation_wavelength 0.71073
_diffrn_reflns_av_R_equivalents 0.0338
_diffrn_reflns_av_sigmaI/netI 0.0320
_diffrn_reflns_limit_h_max 25
_diffrn_reflns_limit_h_min -25
_diffrn_reflns_limit_k_max 9
_diffrn_reflns_limit_k_min -9
_diffrn_reflns_limit_l_max 19
_diffrn_reflns_limit_l_min -18
_diffrn_reflns_number 12332
_diffrn_reflns_theta_full 27.49
_diffrn_reflns_theta_max 27.49
_diffrn_reflns_theta_min 4.83
_diffrn_standards_number 0
_exptl_absorpt_coefficient_mu 0.092
_exptl_absorpt_correction_T_max 0.988
_exptl_absorpt_correction_T_min 0.917
_exptl_absorpt_correction_type multi-scan
_exptl_absorpt_process_details '(SADABS; Sheldrick, 2003)'
_exptl_crystal_colour colourless
_exptl_crystal_density_diffrn 1.245
_exptl_crystal_density_method 'not measured'
_exptl_crystal_description block
_exptl_crystal_F_000 912
_exptl_crystal_size_max 0.37
_exptl_crystal_size_mid 0.35
_exptl_crystal_size_min 0.13
_refine_diff_density_max 0.276
_refine_diff_density_min -0.198
_refine_ls_extinction_method none
_refine_ls_goodness_of_fit_ref 1.076
_refine_ls_hydrogen_treatment mixed
_refine_ls_matrix_type full
_refine_ls_number_parameters 146
_refine_ls_number_reflns 2585
_refine_ls_number_restraints 0
_refine_ls_restrained_S_all 1.076
_refine_ls_R_factor_all 0.0610
_refine_ls_R_factor_gt 0.0389
_refine_ls_shift/su_max 0.000
_refine_ls_shift/su_mean 0.000
_refine_ls_structure_factor_coef Fsqd
_refine_ls_weighting_details 'calc w=1/[\s^2^(Fo^2^)+(0.0526P)^2^+1.0348P] where P=(Fo^2^+2Fc^2^)/3'
_refine_ls_weighting_scheme calc
_refine_ls_wR_factor_gt 0.0970
_refine_ls_wR_factor_ref 0.1076
_reflns_number_gt 1958
_reflns_number_total 2585
_reflns_threshold_expression I>2\s(I)
_cod_data_source_file fl2163.cif
_cod_data_source_block I
_cod_original_sg_symbol_H-M 'C 2/c'
_cod_database_code 2215477
_cod_database_fobs_code 2215477

loop_
_symmetry_equiv_pos_as_xyz
'x, y, z'
'-x, y, -z+1/2'
'x+1/2, y+1/2, z'
'-x+1/2, y+1/2, -z+1/2'
'-x, -y, -z'
'x, -y, z-1/2'
'-x+1/2, -y+1/2, -z'
'x+1/2, -y+1/2, z-1/2'

loop_
_atom_site_type_symbol
_atom_site_label
_atom_site_fract_x
_atom_site_fract_y
_atom_site_fract_z
_atom_site_U_iso_or_equiv
_atom_site_adp_type
_atom_site_calc_flag
_atom_site_refinement_flags
_atom_site_occupancy
O O1 0.47791(4) 0.62343(12) 0.40519(6) 0.0242(2) Uani d . 1
O O2 0.33382(5) 0.26565(12) 0.54285(6) 0.0262(2) Uani d . 1
O O3 0.24583(5) 0.55071(13) 0.30083(6) 0.0296(3) Uani d . 1
N N1 0.40634(5) 0.43550(14) 0.46817(7) 0.0191(2) Uani d . 1
H H1N 0.4389(9) 0.411(2) 0.5089(11) 0.035(4) Uiso d . 1
N N2 0.29072(6) 0.40867(15) 0.42063(7) 0.0218(3) Uani d . 1
H H2N 0.2499(8) 0.364(2) 0.4287(10) 0.028(4) Uiso d . 1
C C1 0.42106(6) 0.55569(16) 0.40434(8) 0.0176(3) Uani d . 1
C C2 0.34256(6) 0.36347(16) 0.48085(8) 0.0188(3) Uani d . 1
C C3 0.29594(6) 0.51903(16) 0.34869(8) 0.0199(3) Uani d . 1
C C4 0.36613(6) 0.59673(16) 0.33256(8) 0.0191(3) Uani d . 1
C C5 0.35829(7) 0.79708(18) 0.32390(10) 0.0275(3) Uani d . 1
H H5A 0.4040 0.8482 0.3148 0.033 Uiso calc R 1
H H5B 0.3287 0.8230 0.2705 0.033 Uiso calc R 1
C C6 0.32798(10) 0.8851(2) 0.40337(12) 0.0442(4) Uani d . 1
H H6A 0.2826 0.8362 0.4128 0.066 Uiso calc R 1
H H6B 0.3238 1.0104 0.3922 0.066 Uiso calc R 1
H H6C 0.3581 0.8655 0.4562 0.066 Uiso calc R 1
C C7 0.38930(7) 0.52140(18) 0.24327(8) 0.0237(3) Uani d . 1
H H7A 0.3550 0.5555 0.1960 0.028 Uiso calc R 1
H H7B 0.4333 0.5768 0.2296 0.028 Uiso calc R 1
C C8 0.39867(7) 0.32317(18) 0.23944(9) 0.0251(3) Uani d . 1
H H8A 0.4367 0.2882 0.2814 0.030 Uiso calc R 1
H H8B 0.3563 0.2653 0.2577 0.030 Uiso calc R 1
C C9 0.41447(8) 0.2637(2) 0.14602(9) 0.0295(3) Uani d . 1
H H9A 0.3743 0.2895 0.1057 0.035 Uiso calc R 1
H H9B 0.4536 0.3324 0.1257 0.035 Uiso calc R 1
C C10 0.43166(9) 0.0710(2) 0.13864(10) 0.0362(4) Uani d . 1
H H10A 0.4708 0.0433 0.1792 0.054 Uiso calc R 1
H H10B 0.4433 0.0444 0.0778 0.054 Uiso calc R 1
H H10C 0.3919 0.0014 0.1542 0.054 Uiso calc R 1

loop_
_atom_site_aniso_label
_atom_site_aniso_U_11
_atom_site_aniso_U_22
_atom_site_aniso_U_33
_atom_site_aniso_U_12
_atom_site_aniso_U_13
_atom_site_aniso_U_23
O1 0.0158(5) 0.0300(5) 0.0263(5) -0.0055(4) -0.0038(4) 0.0070(4)
O2 0.0219(5) 0.0330(5) 0.0233(5) -0.0069(4) -0.0026(4) 0.0092(4)
O3 0.0184(5) 0.0384(6) 0.0309(6) -0.0024(4) -0.0084(4) 0.0086(4)
N1 0.0140(5) 0.0235(6) 0.0194(6) -0.0019(4) -0.0039(4) 0.0042(4)
N2 0.0128(5) 0.0286(6) 0.0237(6) -0.0060(5) -0.0021(4) 0.0050(5)
C1 0.0148(6) 0.0201(6) 0.0179(6) -0.0002(5) 0.0002(5) 0.0002(5)
C2 0.0161(6) 0.0200(6) 0.0201(6) -0.0011(5) -0.0012(5) -0.0006(5)
C3 0.0165(6) 0.0219(6) 0.0209(6) -0.0001(5) -0.0025(5) 0.0005(5)
C4 0.0159(6) 0.0223(6) 0.0187(6) -0.0015(5) -0.0028(5) 0.0044(5)
C5 0.0271(7) 0.0232(7) 0.0314(8) -0.0025(6) -0.0083(6) 0.0070(6)
C6 0.0592(11) 0.0287(8) 0.0438(10) 0.0079(8) -0.0087(8) -0.0040(7)
C7 0.0215(7) 0.0309(7) 0.0185(6) -0.0037(6) -0.0014(5) 0.0038(5)
C8 0.0236(7) 0.0318(7) 0.0196(7) -0.0042(6) -0.0012(5) 0.0006(6)
C9 0.0304(8) 0.0358(8) 0.0222(7) -0.0036(7) 0.0010(6) -0.0013(6)
C10 0.0400(9) 0.0391(9) 0.0293(8) -0.0026(7) 0.0004(7) -0.0060(6)

loop_
_atom_type_symbol
_atom_type_description
_atom_type_scat_dispersion_real
_atom_type_scat_dispersion_imag
_atom_type_scat_source
C C 0.0033 0.0016 'International Tables Vol C Tables 4.2.6.8 and 6.1.1.4'
H H 0.0000 0.0000 'International Tables Vol C Tables 4.2.6.8 and 6.1.1.4'
N N 0.0061 0.0033 'International Tables Vol C Tables 4.2.6.8 and 6.1.1.4'
O O 0.0106 0.0060 'International Tables Vol C Tables 4.2.6.8 and 6.1.1.4'

loop_
_geom_angle_atom_site_label_1
_geom_angle_atom_site_label_2
_geom_angle_atom_site_label_3
_geom_angle
H1N N1 C1 117.5(11)
H1N N1 C2 116.2(11)
C1 N1 C2 125.81(11)
H2N N2 C2 116.7(10)
H2N N2 C3 116.7(10)
C2 N2 C3 126.52(11)
O1 C1 N1 119.84(12)
O1 C1 C4 121.74(11)
N1 C1 C4 118.40(11)
O2 C2 N1 120.86(12)
O2 C2 N2 122.65(11)
N1 C2 N2 116.49(11)
O3 C3 N2 120.19(12)
O3 C3 C4 122.06(11)
N2 C3 C4 117.75(11)
C1 C4 C3 114.35(10)
C1 C4 C5 109.21(11)
C1 C4 C7 108.50(10)
C3 C4 C5 108.45(10)
C3 C4 C7 107.10(11)
C5 C4 C7 109.12(11)
C4 C5 H5A 108.6
C4 C5 H5B 108.6
C4 C5 C6 114.50(12)
H5A C5 H5B 107.6
H5A C5 C6 108.6
H5B C5 C6 108.6
C5 C6 H6A 109.5
C5 C6 H6B 109.5
C5 C6 H6C 109.5
H6A C6 H6B 109.5
H6A C6 H6C 109.5
H6B C6 H6C 109.5
C4 C7 H7A 108.2
C4 C7 H7B 108.2
C4 C7 C8 116.23(11)
H7A C7 H7B 107.4
H7A C7 C8 108.2
H7B C7 C8 108.2
C7 C8 H8A 109.4
C7 C8 H8B 109.4
C7 C8 C9 111.15(11)
H8A C8 H8B 108.0
H8A C8 C9 109.4
H8B C8 C9 109.4
C8 C9 H9A 108.7
C8 C9 H9B 108.7
C8 C9 C10 114.38(12)
H9A C9 H9B 107.6
H9A C9 C10 108.7
H9B C9 C10 108.7
C9 C10 H10A 109.5
C9 C10 H10B 109.5
C9 C10 H10C 109.5
H10A C10 H10B 109.5
H10A C10 H10C 109.5
H10B C10 H10C 109.5

loop_
_geom_bond_atom_site_label_1
_geom_bond_atom_site_label_2
_geom_bond_distance
O1 C1 1.2253(15)
O2 C2 1.2201(15)
O3 C3 1.2129(16)
N1 H1N 0.882(19)
N1 C1 1.3762(16)
N1 C2 1.3842(16)
N2 H2N 0.883(16)
N2 C2 1.3727(17)
N2 C3 1.3869(17)
C1 C4 1.5212(18)
C3 C4 1.5249(17)
C4 C5 1.5526(18)
C4 C7 1.5560(18)
C5 H5A 0.990
C5 H5B 0.990
C5 C6 1.523(2)
C6 H6A 0.980
C6 H6B 0.980
C6 H6C 0.980
C7 H7A 0.990
C7 H7B 0.990
C7 C8 1.536(2)
C8 H8A 0.990
C8 H8B 0.990
C8 C9 1.5300(18)
C9 H9A 0.990
C9 H9B 0.990
C9 C10 1.524(2)
C10 H10A 0.980
C10 H10B 0.980
C10 H10C 0.980

loop_
_geom_hbond_atom_site_label_D
_geom_hbond_atom_site_label_H
_geom_hbond_atom_site_label_A
_geom_hbond_site_symmetry_A
_geom_hbond_distance_DH
_geom_hbond_distance_HA
_geom_hbond_distance_DA
_geom_hbond_angle_DHA
_geom_hbond_publ_flag
N1 H1N O1 5_666 0.882(19) 2.048(19) 2.9251(17) 172.7(15) y
N2 H2N O2 7_556 0.883(16) 1.977(16) 2.8530(15) 171.2(15) y
C5 H5B O3 4 0.99 2.49 3.3341(19) 143 n

loop_
_geom_torsion_atom_site_label_1
_geom_torsion_atom_site_label_2
_geom_torsion_atom_site_label_3
_geom_torsion_atom_site_label_4
_geom_torsion
C2 N1 C1 O1 172.55(12)
C2 N1 C1 C4 -9.21(18)
C3 N2 C2 O2 179.71(12)
C3 N2 C2 N1 -0.05(19)
C1 N1 C2 O2 -175.46(12)
C1 N1 C2 N2 4.30(18)
C2 N2 C3 O3 -178.94(13)
C2 N2 C3 C4 1.27(19)
O1 C1 C4 C3 -172.44(12)
O1 C1 C4 C5 -50.74(16)
O1 C1 C4 C7 68.10(15)
N1 C1 C4 C3 9.35(16)
N1 C1 C4 C5 131.05(12)
N1 C1 C4 C7 -110.10(12)
O3 C3 C4 C1 174.50(12)
O3 C3 C4 C5 52.38(16)
O3 C3 C4 C7 -65.26(16)
N2 C3 C4 C1 -5.71(16)
N2 C3 C4 C5 -127.83(12)
N2 C3 C4 C7 114.53(12)
C1 C4 C5 C6 -68.15(15)
C3 C4 C5 C6 57.05(16)
C7 C4 C5 C6 173.39(12)
C1 C4 C7 C8 61.94(14)
C3 C4 C7 C8 -61.97(14)
C5 C4 C7 C8 -179.17(11)
C4 C7 C8 C9 174.37(11)
C7 C8 C9 C10 174.09(12)

loop_
_cod_related_entry_id
_cod_related_entry_database
_cod_related_entry_code
1 ChemSpider 6229
